data_7251363
loop_
_publ_author_name
'Kumar, Satyanand'
'Kumar, Ravi'
'Mishra, Rakesh K.'
'Awasthi, Satish Kumar'

_publ_section_title
;
 Exploring weak noncovalent interactions in a few halo-substituted
 quinolones.
;
_journal_issue 44
_journal_name_full 'RSC advances'
_journal_page_first 37216
_journal_page_last 37225
_journal_paper_doi 10.1039/d5ra03605d
_journal_volume 15
_journal_year 2025
_chemical_formula_moiety 'C14 H13 Cl F N O3'
_chemical_formula_sum 'C14 H13 Cl F N O3'
_chemical_formula_weight 297.70
_space_group_IT_number 2
_space_group_name_Hall '-P 1'
_space_group_name_H-M_alt 'P -1'
_symmetry_cell_setting triclinic
_symmetry_space_group_name_Hall '-P 1'
_symmetry_space_group_name_H-M 'P -1'
_atom_sites_solution_hydrogens geom
_atom_sites_solution_primary direct
_atom_sites_solution_secondary difmap
_audit_update_record
;
2013-03-18 deposited with the CCDC.	2025-09-09 downloaded from the CCDC.
;
_cell_angle_alpha 69.818(14)
_cell_angle_beta 69.854(15)
_cell_angle_gamma 71.629(15)
_cell_formula_units_Z 2
_cell_length_a 9.0561(16)
_cell_length_b 9.0599(13)
_cell_length_c 9.3250(14)
_cell_measurement_reflns_used 1088
_cell_measurement_temperature 298(2)
_cell_measurement_theta_max 29.2292
_cell_measurement_theta_min 2.9461
_cell_volume 657.2(2)
_computing_cell_refinement 'CrysAlis PRO (Oxford diffraction 2009)'
_computing_data_collection 'CrysAlis PRO (Oxford diffraction 2009)'
_computing_data_reduction 'CrysAlis PRO'
_computing_molecular_graphics 'Mercury (Macrae, et al. 2006)'
_computing_publication_material 'publCIF (Westrip, 2010)'
_computing_structure_refinement 'SHELXL-97 (Sheldrick, 1997)'
_computing_structure_solution 'SHELXS-97 (Sheldrick, 1997)'
_diffrn_ambient_temperature 298(2)
_diffrn_measured_fraction_theta_full 0.99
_diffrn_measured_fraction_theta_max 0.99
_diffrn_measurement_device_type 'Oxford Diffraction Xcalibur Sapphire3'
_diffrn_measurement_method \w
_diffrn_radiation_monochromator graphite
_diffrn_radiation_source 'fine-focus sealed tube'
_diffrn_radiation_type MoK\a
_diffrn_radiation_wavelength 0.71073
_diffrn_reflns_av_R_equivalents 0.0165
_diffrn_reflns_av_sigmaI/netI 0.0336
_diffrn_reflns_limit_h_max 12
_diffrn_reflns_limit_h_min -10
_diffrn_reflns_limit_k_max 12
_diffrn_reflns_limit_k_min -11
_diffrn_reflns_limit_l_max 12
_diffrn_reflns_limit_l_min -12
_diffrn_reflns_number 5510
_diffrn_reflns_theta_full 29.03
_diffrn_reflns_theta_max 29.03
_diffrn_reflns_theta_min 2.95
_diffrn_standards_decay_% numb
_diffrn_standards_interval_count numb
_diffrn_standards_interval_time numb
_diffrn_standards_number numb
_exptl_absorpt_coefficient_mu 0.309
_exptl_absorpt_correction_T_max 0.897
_exptl_absorpt_correction_T_min 0.862
_exptl_absorpt_correction_type multi-scan
_exptl_absorpt_process_details '(CrysAlis PRO; Oxford Diffraction, 2009)'
_exptl_crystal_colour colorless
_exptl_crystal_density_diffrn 1.504
_exptl_crystal_density_meas 1.490
_exptl_crystal_density_method 'not measured'
_exptl_crystal_description needle
_exptl_crystal_F_000 308.0
_exptl_crystal_size_max 0.48
_exptl_crystal_size_mid 0.42
_exptl_crystal_size_min 0.35
_refine_diff_density_max 0.831
_refine_diff_density_min -0.404
_refine_diff_density_rms 0.065
_refine_ls_extinction_method none
_refine_ls_goodness_of_fit_ref 0.811
_refine_ls_hydrogen_treatment constr
_refine_ls_matrix_type full
_refine_ls_number_parameters 182
_refine_ls_number_reflns 2742
_refine_ls_number_restraints 0
_refine_ls_restrained_S_all 0.811
_refine_ls_R_factor_all 0.0863
_refine_ls_R_factor_gt 0.0654
_refine_ls_shift/su_max 0.00
_refine_ls_shift/su_mean 0.00
_refine_ls_structure_factor_coef Fsqd
_refine_ls_weighting_details 'calc w=1/[\s^2^(Fo^2^)+(0.1925P)^2^+0.7144P] where P=(Fo^2^+2Fc^2^)/3'
_refine_ls_weighting_scheme calc
_refine_ls_wR_factor_gt 0.2126
_refine_ls_wR_factor_ref 0.2477
_reflns_number_gt 2001
_reflns_number_total 3503
_reflns_threshold_expression >2sigma(I)
_cod_data_source_file d5ra03605d2.cif
_cod_data_source_block 9
_cod_depositor_comments
;
The following automatic conversions were performed:

data item '_symmetry_cell_setting' value 'TRICLINIC' was changed to
'triclinic' in accordance with the
/home/data/users/saulius/crontab/automatic-downloads/current/RSC/lib/dictionaries/cif_core.dic
dictionary named 'cif_core.dic' version 2.4.2 last updated on
2011-04-26.

Automatic conversion script
Id: cif_fix_values 8170 2020-07-09 18:12:32Z antanas 
;
_cod_database_code 7251363

loop_
_symmetry_equiv_pos_as_xyz
'x, y, z'
'-x, -y, -z'

loop_
_atom_site_label
_atom_site_type_symbol
_atom_site_fract_x
_atom_site_fract_y
_atom_site_fract_z
_atom_site_U_iso_or_equiv
_atom_site_adp_type
_atom_site_occupancy
_atom_site_symmetry_multiplicity
_atom_site_calc_flag
_atom_site_refinement_flags
_atom_site_disorder_assembly
_atom_site_disorder_group
Cl1 Cl 0.38628(13) 0.65929(13) 0.22285(13) 0.0633(4) Uani 1 1 d . . .
C7 C 0.5781(4) 0.7571(4) 0.3159(4) 0.0396(7) Uani 1 1 d . . .
H7 H 0.6451 0.7648 0.2136 0.047 Uiso 1 1 calc R . .
N1 N 0.7642(3) 0.8429(3) 0.3896(3) 0.0345(6) Uani 1 1 d . . .
C5 C 0.5159(4) 0.7868(3) 0.5805(4) 0.0355(7) Uani 1 1 d . . .
C6 C 0.6218(4) 0.7948(3) 0.4277(3) 0.0337(6) Uani 1 1 d . . .
O2 O 0.6684(3) 0.8998(3) 0.9052(3) 0.0552(7) Uani 1 1 d . . .
H2 H 0.5875 0.8732 0.9110 0.083 Uiso 1 1 calc R . .
C2 C 0.7086(4) 0.8678(3) 0.6509(3) 0.0371(7) Uani 1 1 d . . .
O3 O 0.4605(3) 0.8234(3) 0.8334(3) 0.0544(7) Uani 1 1 d . . .
C4 C 0.5560(4) 0.8260(4) 0.6986(4) 0.0389(7) Uani 1 1 d . . .
F1 F 0.1948(3) 0.6563(3) 0.5440(3) 0.0653(7) Uani 1 1 d . . .
O1 O 0.8932(4) 0.9437(4) 0.7247(3) 0.0606(7) Uani 1 1 d . . .
C8 C 0.4368(4) 0.7093(4) 0.3580(4) 0.0416(7) Uani 1 1 d . . .
C3 C 0.8041(4) 0.8749(3) 0.4994(4) 0.0355(7) Uani 1 1 d . . .
H3 H 0.9023 0.9036 0.4713 0.043 Uiso 1 1 calc R . .
C9 C 0.3341(4) 0.7026(4) 0.5076(4) 0.0441(8) Uani 1 1 d . . .
C10 C 0.3695(4) 0.7416(4) 0.6185(4) 0.0441(8) Uani 1 1 d . . .
H10 H 0.2977 0.7384 0.7182 0.053 Uiso 1 1 calc R . .
C1 C 0.7677(5) 0.9075(4) 0.7607(4) 0.0433(8) Uani 1 1 d . . .
C11 C 0.8793(4) 0.8487(4) 0.2323(4) 0.0383(7) Uani 1 1 d . . .
H11A H 0.9516 0.9166 0.2140 0.046 Uiso 1 1 calc R . .
H11B H 0.8205 0.8967 0.1517 0.046 Uiso 1 1 calc R . .
C13 C 1.0904(4) 0.6835(4) 0.0535(4) 0.0491(8) Uani 1 1 d . . .
H13A H 1.1629 0.7535 0.0284 0.059 Uiso 1 1 calc R . .
H13B H 1.0274 0.7277 -0.0235 0.059 Uiso 1 1 calc R . .
C12 C 0.9783(4) 0.6812(4) 0.2172(4) 0.0427(7) Uani 1 1 d . . .
H12A H 1.0414 0.6358 0.2941 0.051 Uiso 1 1 calc R . .
H12B H 0.9055 0.6117 0.2417 0.051 Uiso 1 1 calc R . .
C14 C 1.1889(6) 0.5165(5) 0.0407(5) 0.0690(12) Uani 1 1 d . . .
H14A H 1.2571 0.4754 0.1115 0.103 Uiso 1 1 calc R . .
H14B H 1.2543 0.5225 -0.0661 0.103 Uiso 1 1 calc R . .
H14C H 1.1177 0.4460 0.0685 0.103 Uiso 1 1 calc R . .

loop_
_atom_site_aniso_label
_atom_site_aniso_U_11
_atom_site_aniso_U_22
_atom_site_aniso_U_33
_atom_site_aniso_U_23
_atom_site_aniso_U_13
_atom_site_aniso_U_12
Cl1 0.0594(7) 0.0821(7) 0.0672(7) -0.0306(5) -0.0233(5) -0.0219(5)
C7 0.0389(19) 0.0462(15) 0.0360(16) -0.0116(12) -0.0108(14) -0.0109(13)
N1 0.0322(15) 0.0427(12) 0.0298(12) -0.0087(10) -0.0051(10) -0.0145(10)
C5 0.0326(17) 0.0370(13) 0.0320(15) -0.0010(11) -0.0073(12) -0.0115(11)
C6 0.0301(17) 0.0355(13) 0.0324(14) -0.0054(11) -0.0062(12) -0.0093(11)
O2 0.0646(18) 0.0731(16) 0.0344(13) -0.0166(11) -0.0116(12) -0.0232(13)
C2 0.0427(19) 0.0384(14) 0.0295(15) -0.0044(11) -0.0109(13) -0.0117(12)
O3 0.0509(17) 0.0797(17) 0.0313(12) -0.0137(11) -0.0014(11) -0.0245(13)
C4 0.0396(19) 0.0419(14) 0.0295(15) -0.0034(11) -0.0068(13) -0.0107(12)
F1 0.0468(14) 0.0862(16) 0.0707(16) -0.0139(12) -0.0095(11) -0.0393(12)
O1 0.0619(19) 0.0886(19) 0.0475(15) -0.0200(13) -0.0132(13) -0.0373(15)
C8 0.0417(19) 0.0401(15) 0.0484(18) -0.0104(13) -0.0192(15) -0.0096(13)
C3 0.0325(17) 0.0410(14) 0.0344(15) -0.0082(11) -0.0077(12) -0.0131(11)
C9 0.0366(19) 0.0445(15) 0.0500(19) -0.0034(14) -0.0120(15) -0.0168(13)
C10 0.0379(19) 0.0492(16) 0.0387(17) -0.0009(13) -0.0059(14) -0.0177(13)
C1 0.053(2) 0.0456(16) 0.0357(16) -0.0091(13) -0.0173(15) -0.0127(14)
C11 0.0381(19) 0.0487(16) 0.0295(14) -0.0087(12) -0.0038(12) -0.0192(13)
C13 0.049(2) 0.0516(17) 0.0408(18) -0.0102(14) -0.0101(15) -0.0077(15)
C12 0.0341(18) 0.0500(16) 0.0412(17) -0.0111(13) -0.0047(13) -0.0127(13)
C14 0.077(3) 0.057(2) 0.058(3) -0.0214(19) -0.006(2) -0.002(2)

loop_
_atom_type_symbol
_atom_type_description
_atom_type_scat_dispersion_real
_atom_type_scat_dispersion_imag
_atom_type_scat_source
C C 0.0030 0.0020 'International Tables Vol C Tables 4.2.6.8 and 6.1.1.4'
H H 0.0000 0.0000 'International Tables Vol C Tables 4.2.6.8 and 6.1.1.4'
N N 0.0060 0.0030 'International Tables Vol C Tables 4.2.6.8 and 6.1.1.4'
O O 0.0110 0.0060 'International Tables Vol C Tables 4.2.6.8 and 6.1.1.4'
F F 0.0170 0.0100 'International Tables Vol C Tables 4.2.6.8 and 6.1.1.4'
Cl Cl 0.1480 0.1590 'International Tables Vol C Tables 4.2.6.8 and 6.1.1.4'

loop_
_geom_angle_atom_site_label_1
_geom_angle_atom_site_label_2
_geom_angle_atom_site_label_3
_geom_angle
_geom_angle_site_symmetry_1
_geom_angle_site_symmetry_3
_geom_angle_publ_flag
C8 C7 C6 119.7(3) . . ?
C8 C7 H7 120.2 . . ?
C6 C7 H7 120.1 . . ?
C3 N1 C6 120.0(3) . . ?
C3 N1 C11 118.9(2) . . ?
C6 N1 C11 120.9(2) . . ?
C10 C5 C6 119.7(3) . . ?
C10 C5 C4 119.6(3) . . ?
C6 C5 C4 120.7(3) . . ?
N1 C6 C5 119.5(3) . . ?
N1 C6 C7 121.4(3) . . ?
C5 C6 C7 119.1(3) . . ?
C1 O2 H2 109.5 . . ?
C3 C2 C4 120.0(3) . . ?
C3 C2 C1 118.0(3) . . ?
C4 C2 C1 121.9(3) . . ?
O3 C4 C2 123.1(3) . . ?
O3 C4 C5 121.1(3) . . ?
C2 C4 C5 115.9(3) . . ?
C9 C8 C7 120.7(3) . . ?
C9 C8 Cl1 119.8(3) . . ?
C7 C8 Cl1 119.6(3) . . ?
N1 C3 C2 123.8(3) . . ?
N1 C3 H3 118.1 . . ?
C2 C3 H3 118.1 . . ?
F1 C9 C10 119.5(3) . . ?
F1 C9 C8 118.8(3) . . ?
C10 C9 C8 121.7(3) . . ?
C9 C10 C5 119.1(3) . . ?
C9 C10 H10 120.4 . . ?
C5 C10 H10 120.4 . . ?
O1 C1 O2 121.5(3) . . ?
O1 C1 C2 123.7(3) . . ?
O2 C1 C2 114.9(3) . . ?
N1 C11 C12 111.9(2) . . ?
N1 C11 H11A 109.2 . . ?
C12 C11 H11A 109.2 . . ?
N1 C11 H11B 109.2 . . ?
C12 C11 H11B 109.2 . . ?
H11A C11 H11B 107.9 . . ?
C12 C13 C14 112.1(3) . . ?
C12 C13 H13A 109.2 . . ?
C14 C13 H13A 109.2 . . ?
C12 C13 H13B 109.2 . . ?
C14 C13 H13B 109.1 . . ?
H13A C13 H13B 107.9 . . ?
C13 C12 C11 112.7(3) . . ?
C13 C12 H12A 109.0 . . ?
C11 C12 H12A 109.1 . . ?
C13 C12 H12B 109.1 . . ?
C11 C12 H12B 109.0 . . ?
H12A C12 H12B 107.8 . . ?
C13 C14 H14A 109.4 . . ?
C13 C14 H14B 109.5 . . ?
H14A C14 H14B 109.5 . . ?
C13 C14 H14C 109.5 . . ?
H14A C14 H14C 109.5 . . ?
H14B C14 H14C 109.5 . . ?

loop_
_geom_bond_atom_site_label_1
_geom_bond_atom_site_label_2
_geom_bond_distance
_geom_bond_site_symmetry_2
_geom_bond_publ_flag
Cl1 C8 1.711(3) . ?
C7 C8 1.365(5) . ?
C7 C6 1.405(4) . ?
C7 H7 0.9300 . ?
N1 C3 1.337(4) . ?
N1 C6 1.383(4) . ?
N1 C11 1.473(4) . ?
C5 C10 1.404(5) . ?
C5 C6 1.409(4) . ?
C5 C4 1.448(4) . ?
O2 C1 1.330(4) . ?
O2 H2 0.8200 . ?
C2 C3 1.371(4) . ?
C2 C4 1.429(5) . ?
C2 C1 1.489(4) . ?
O3 C4 1.254(4) . ?
F1 C9 1.350(4) . ?
O1 C1 1.187(4) . ?
C8 C9 1.378(5) . ?
C3 H3 0.9300 . ?
C9 C10 1.360(5) . ?
C10 H10 0.9300 . ?
C11 C12 1.526(4) . ?
C11 H11A 0.9700 . ?
C11 H11B 0.9700 . ?
C13 C12 1.511(5) . ?
C13 C14 1.516(5) . ?
C13 H13A 0.9700 . ?
C13 H13B 0.9700 . ?
C12 H12A 0.9700 . ?
C12 H12B 0.9700 . ?
C14 H14A 0.9600 . ?
C14 H14B 0.9600 . ?
C14 H14C 0.9600 . ?

loop_
_geom_torsion_atom_site_label_1
_geom_torsion_atom_site_label_2
_geom_torsion_atom_site_label_3
_geom_torsion_atom_site_label_4
_geom_torsion
_geom_torsion_site_symmetry_1
_geom_torsion_site_symmetry_2
_geom_torsion_site_symmetry_3
_geom_torsion_site_symmetry_4
_geom_torsion_publ_flag
C3 N1 C6 C5 2.8(4) . . . . ?
C11 N1 C6 C5 178.5(3) . . . . ?
C3 N1 C6 C7 -178.7(3) . . . . ?
C11 N1 C6 C7 -3.0(4) . . . . ?
C10 C5 C6 N1 178.6(2) . . . . ?
C4 C5 C6 N1 -1.0(4) . . . . ?
C10 C5 C6 C7 0.0(4) . . . . ?
C4 C5 C6 C7 -179.5(3) . . . . ?
C8 C7 C6 N1 179.7(3) . . . . ?
C8 C7 C6 C5 -1.8(4) . . . . ?
C3 C2 C4 O3 -177.2(3) . . . . ?
C1 C2 C4 O3 1.7(5) . . . . ?
C3 C2 C4 C5 2.4(4) . . . . ?
C1 C2 C4 C5 -178.7(3) . . . . ?
C10 C5 C4 O3 -1.5(5) . . . . ?
C6 C5 C4 O3 178.0(3) . . . . ?
C10 C5 C4 C2 178.9(3) . . . . ?
C6 C5 C4 C2 -1.6(4) . . . . ?
C6 C7 C8 C9 2.1(5) . . . . ?
C6 C7 C8 Cl1 -178.5(2) . . . . ?
C6 N1 C3 C2 -2.1(4) . . . . ?
C11 N1 C3 C2 -177.8(3) . . . . ?
C4 C2 C3 N1 -0.7(5) . . . . ?
C1 C2 C3 N1 -179.7(3) . . . . ?
C7 C8 C9 F1 179.3(3) . . . . ?
Cl1 C8 C9 F1 0.0(4) . . . . ?
C7 C8 C9 C10 -0.6(5) . . . . ?
Cl1 C8 C9 C10 -179.9(3) . . . . ?
F1 C9 C10 C5 178.9(3) . . . . ?
C8 C9 C10 C5 -1.3(5) . . . . ?
C6 C5 C10 C9 1.5(4) . . . . ?
C4 C5 C10 C9 -179.0(3) . . . . ?
C3 C2 C1 O1 -0.5(5) . . . . ?
C4 C2 C1 O1 -179.5(3) . . . . ?
C3 C2 C1 O2 179.4(3) . . . . ?
C4 C2 C1 O2 0.4(4) . . . . ?
C3 N1 C11 C12 98.1(3) . . . . ?
C6 N1 C11 C12 -77.6(3) . . . . ?
C14 C13 C12 C11 179.5(3) . . . . ?
N1 C11 C12 C13 176.8(3) . . . . ?
